data_2227275
loop_
_publ_author_name
'Akhazzane, Mohamed'
'Zouihri, Hafid'
'Daoudi, Maria'
'Kerbal, Abdelali'
'Al Houari, Ghali'

_publ_section_title
;
 4-<i>tert</i>-Butyl-4'-(4-methoxyphenyl)-3'-(4-methylphenyl)-1,2,3,4-tetrahydrospiro[naphthalene-2,5'(4'<i>H</i>)-1,2-oxazol]-1-one
;
_journal_coeditor_code BT5399
_journal_issue 11
_journal_name_full 'Acta Crystallographica Section E'
_journal_page_first o3040
_journal_paper_doi 10.1107/S1600536810044168
_journal_volume 66
_journal_year 2010
_chemical_formula_iupac 'C30 H31 N O3'
_chemical_formula_moiety 'C30 H31 N O3'
_chemical_formula_sum 'C30 H31 N O3'
_chemical_formula_weight 453.56
_chemical_name_systematic
;
4-<i>tert</i>-Butyl-4'-(4-methoxyphenyl)-3'-(4-methylphenyl)-
1,2,3,4-tetrahydrospiro[naphthalene-2,5'(4'<i>H</i>)-1,2-oxazol]-1-one
;
_space_group_IT_number 14
_symmetry_cell_setting monoclinic
_symmetry_space_group_name_Hall '-P 2ybc'
_symmetry_space_group_name_H-M 'P 1 21/c 1'
_atom_sites_solution_hydrogens geom
_atom_sites_solution_primary direct
_atom_sites_solution_secondary difmap
_audit_creation_method SHELXL-97
_cell_angle_alpha 90.00
_cell_angle_beta 94.460(2)
_cell_angle_gamma 90.00
_cell_formula_units_Z 4
_cell_length_a 6.9248(3)
_cell_length_b 24.7919(12)
_cell_length_c 14.2111(7)
_cell_measurement_pressure 101
_cell_measurement_reflns_used 2572
_cell_measurement_temperature 296(2)
_cell_measurement_theta_max 25.1
_cell_measurement_theta_min 1.7
_cell_volume 2432.4(2)
_computing_cell_refinement 'APEX2 [or SAINT?] (Bruker, 2005)'
_computing_data_collection 'APEX2 (Bruker, 2005)'
_computing_data_reduction 'APEX2 [or SAINT?] (Bruker, 2005)'
_computing_molecular_graphics 'PLATON (Spek, 2009)'
_computing_publication_material 'publCIF (Westrip, 2010)'
_computing_structure_refinement 'SHELXL97 (Sheldrick, 2008)'
_computing_structure_solution 'SHELXL97 (Sheldrick, 2008)'
_diffrn_ambient_temperature 296(2)
_diffrn_measured_fraction_theta_full 0.999
_diffrn_measured_fraction_theta_max 0.999
_diffrn_measurement_device_type 'Bruker APEXII CCD detector'
_diffrn_measurement_method '\w and \f'
_diffrn_radiation_monochromator graphite
_diffrn_radiation_source 'fine-focus sealed tube'
_diffrn_radiation_type MoK\a
_diffrn_radiation_wavelength 0.71073
_diffrn_reflns_av_R_equivalents 0.0356
_diffrn_reflns_av_sigmaI/netI 0.0305
_diffrn_reflns_limit_h_max 8
_diffrn_reflns_limit_h_min -7
_diffrn_reflns_limit_k_max 29
_diffrn_reflns_limit_k_min -29
_diffrn_reflns_limit_l_max 16
_diffrn_reflns_limit_l_min -17
_diffrn_reflns_number 21101
_diffrn_reflns_theta_full 25.20
_diffrn_reflns_theta_max 25.20
_diffrn_reflns_theta_min 2.85
_exptl_absorpt_coefficient_mu 0.079
_exptl_absorpt_correction_type none
_exptl_crystal_colour yellow
_exptl_crystal_density_diffrn 1.239
_exptl_crystal_density_method 'not measured'
_exptl_crystal_description block
_exptl_crystal_F_000 968
_exptl_crystal_size_max 0.34
_exptl_crystal_size_mid 0.21
_exptl_crystal_size_min 0.20
_refine_diff_density_max 0.138
_refine_diff_density_min -0.165
_refine_ls_extinction_method none
_refine_ls_goodness_of_fit_ref 1.037
_refine_ls_hydrogen_treatment constr
_refine_ls_matrix_type full
_refine_ls_number_parameters 312
_refine_ls_number_reflns 4382
_refine_ls_number_restraints 0
_refine_ls_restrained_S_all 1.037
_refine_ls_R_factor_all 0.0652
_refine_ls_R_factor_gt 0.0420
_refine_ls_shift/su_max 0.005
_refine_ls_shift/su_mean 0.000
_refine_ls_structure_factor_coef Fsqd
_refine_ls_weighting_details 'calc w=1/[\s^2^(Fo^2^)+(0.0578P)^2^+0.2609P] where P=(Fo^2^+2Fc^2^)/3'
_refine_ls_weighting_scheme calc
_refine_ls_wR_factor_gt 0.1047
_refine_ls_wR_factor_ref 0.1129
_reflns_number_gt 3165
_reflns_number_total 4382
_reflns_threshold_expression I>2\s(I)
_cod_data_source_file bt5399.cif
_cod_data_source_block I
_cod_original_sg_symbol_H-M 'P 21/c'
_cod_database_code 2227275
_cod_database_fobs_code 2227275

loop_
_symmetry_equiv_pos_as_xyz
'x, y, z'
'-x, y+1/2, -z+1/2'
'-x, -y, -z'
'x, -y-1/2, z-1/2'

loop_
_atom_site_type_symbol
_atom_site_label
_atom_site_fract_x
_atom_site_fract_y
_atom_site_fract_z
_atom_site_U_iso_or_equiv
_atom_site_adp_type
_atom_site_calc_flag
_atom_site_refinement_flags
_atom_site_occupancy
_atom_site_disorder_assembly
_atom_site_disorder_group
O O4 0.63085(15) 0.63345(4) 0.73883(8) 0.0474(3) Uani d . 1 . .
N N1 0.60997(19) 0.58121(5) 0.69829(9) 0.0468(3) Uani d . 1 . .
O O2 0.36687(18) 0.66608(4) 0.57094(7) 0.0543(3) Uani d . 1 . .
C C8 0.4373(2) 0.65875(6) 0.73832(10) 0.0389(4) Uani d . 1 . .
C C15 0.3017(2) 0.60949(6) 0.73542(10) 0.0391(4) Uani d . 1 . .
H H15 0.1879 0.6164 0.6917 0.047 Uiso calc R 1 . .
C C10 0.5015(2) 0.74455(6) 0.64473(11) 0.0427(4) Uani d . 1 . .
C C24 0.3633(2) 0.51695(6) 0.65106(11) 0.0433(4) Uani d . 1 . .
C C5 0.4863(2) 0.77684(6) 0.72404(11) 0.0427(4) Uani d . 1 . .
C C23 0.4304(2) 0.56809(6) 0.69348(10) 0.0402(4) Uani d . 1 . .
C C9 0.4249(2) 0.68879(6) 0.64352(11) 0.0412(4) Uani d . 1 . .
C C16 0.2379(2) 0.59128(6) 0.82979(11) 0.0407(4) Uani d . 1 . .
C C21 0.3692(2) 0.57148(7) 0.89982(12) 0.0488(4) Uani d . 1 . .
H H21 0.4973 0.5663 0.8865 0.059 Uiso calc R 1 . .
C C6 0.3864(2) 0.75536(6) 0.80660(11) 0.0426(4) Uani d . 1 . .
H H6 0.4421 0.7754 0.8616 0.051 Uiso calc R 1 . .
C C7 0.4479(2) 0.69652(6) 0.82392(11) 0.0454(4) Uani d . 1 . .
H H7A 0.5803 0.6965 0.8518 0.055 Uiso calc R 1 . .
H H7B 0.3675 0.6814 0.8703 0.055 Uiso calc R 1 . .
C C27 0.2301(3) 0.42282(7) 0.55619(12) 0.0537(5) Uani d . 1 . .
O O3 0.0559(2) 0.55683(6) 1.09572(10) 0.0760(4) Uani d . 1 . .
C C29 0.4913(3) 0.48045(7) 0.61566(12) 0.0508(4) Uani d . 1 . .
H H29 0.6238 0.4872 0.6233 0.061 Uiso calc R 1 . .
C C18 -0.0083(3) 0.58377(7) 0.93966(14) 0.0563(5) Uani d . 1 . .
H H18 -0.1374 0.5873 0.9524 0.068 Uiso calc R 1 . .
C C17 0.0469(2) 0.59639(7) 0.85111(12) 0.0485(4) Uani d . 1 . .
H H17 -0.0456 0.6085 0.8050 0.058 Uiso calc R 1 . .
C C4 0.5666(2) 0.82844(7) 0.72359(13) 0.0524(4) Uani d . 1 . .
H H4 0.5588 0.8507 0.7759 0.063 Uiso calc R 1 . .
C C20 0.3150(3) 0.55912(7) 0.98906(12) 0.0545(5) Uani d . 1 . .
H H20 0.4061 0.5462 1.0351 0.065 Uiso calc R 1 . .
C C1 0.5907(3) 0.76397(7) 0.56714(12) 0.0554(5) Uani d . 1 . .
H H1 0.5977 0.7423 0.5140 0.067 Uiso calc R 1 . .
C C28 0.4250(3) 0.43438(7) 0.56943(12) 0.0573(5) Uani d . 1 . .
H H28 0.5139 0.4105 0.5466 0.069 Uiso calc R 1 . .
C C14 0.0526(2) 0.73897(8) 0.71858(14) 0.0625(5) Uani d . 1 . .
H H14A 0.0694 0.7006 0.7240 0.094 Uiso calc R 1 . .
H H14B 0.1011 0.7512 0.6608 0.094 Uiso calc R 1 . .
H H14C -0.0826 0.7476 0.7184 0.094 Uiso calc R 1 . .
C C11 0.1637(2) 0.76677(7) 0.80208(12) 0.0493(4) Uani d . 1 . .
C C19 0.1257(3) 0.56609(7) 1.00910(13) 0.0528(4) Uani d . 1 . .
C C25 0.1675(3) 0.50474(7) 0.63929(13) 0.0589(5) Uani d . 1 . .
H H25 0.0780 0.5281 0.6630 0.071 Uiso calc R 1 . .
C C26 0.1035(3) 0.45842(8) 0.59279(14) 0.0654(5) Uani d . 1 . .
H H26 -0.0286 0.4511 0.5861 0.078 Uiso calc R 1 . .
C C2 0.6686(3) 0.81497(8) 0.56862(14) 0.0660(5) Uani d . 1 . .
H H2 0.7288 0.8278 0.5168 0.079 Uiso calc R 1 . .
C C12 0.1311(3) 0.82777(7) 0.79301(15) 0.0679(6) Uani d . 1 . .
H H12A -0.0038 0.8356 0.7967 0.102 Uiso calc R 1 . .
H H12B 0.1712 0.8399 0.7334 0.102 Uiso calc R 1 . .
H H12C 0.2056 0.8459 0.8433 0.102 Uiso calc R 1 . .
C C3 0.6571(3) 0.84692(8) 0.64697(14) 0.0625(5) Uani d . 1 . .
H H3 0.7109 0.8813 0.6483 0.075 Uiso calc R 1 . .
C C13 0.0841(3) 0.74815(8) 0.89371(15) 0.0709(6) Uani d . 1 . .
H H13A -0.0504 0.7576 0.8931 0.106 Uiso calc R 1 . .
H H13B 0.1548 0.7653 0.9462 0.106 Uiso calc R 1 . .
H H13C 0.0978 0.7097 0.8995 0.106 Uiso calc R 1 . .
C C22 0.1889(4) 0.53982(9) 1.17053(14) 0.0829(7) Uani d . 1 . .
H H22A 0.2438 0.5057 1.1548 0.124 Uiso calc R 1 . .
H H22B 0.1229 0.5361 1.2271 0.124 Uiso calc R 1 . .
H H22C 0.2903 0.5661 1.1804 0.124 Uiso calc R 1 . .
C C30 0.1581(4) 0.37406(8) 0.50084(15) 0.0777(6) Uani d . 1 . .
H H30A 0.2000 0.3760 0.4381 0.117 Uiso calc R 1 . .
H H30B 0.0192 0.3731 0.4978 0.117 Uiso calc R 1 . .
H H30C 0.2093 0.3420 0.5314 0.117 Uiso calc R 1 . .

loop_
_atom_site_aniso_label
_atom_site_aniso_U_11
_atom_site_aniso_U_22
_atom_site_aniso_U_33
_atom_site_aniso_U_12
_atom_site_aniso_U_13
_atom_site_aniso_U_23
O4 0.0394(6) 0.0439(7) 0.0576(7) 0.0060(5) -0.0044(5) -0.0047(5)
N1 0.0483(8) 0.0428(8) 0.0492(8) 0.0071(6) 0.0034(6) -0.0030(6)
O2 0.0736(8) 0.0494(7) 0.0383(6) -0.0022(6) -0.0061(6) -0.0056(5)
C8 0.0365(8) 0.0413(9) 0.0381(8) 0.0063(6) -0.0033(7) -0.0006(7)
C15 0.0378(8) 0.0398(9) 0.0388(9) 0.0063(6) -0.0030(7) -0.0009(7)
C10 0.0430(9) 0.0430(9) 0.0406(9) 0.0019(7) -0.0069(7) 0.0018(7)
C24 0.0560(10) 0.0369(9) 0.0376(9) 0.0032(7) 0.0085(8) 0.0032(7)
C5 0.0381(8) 0.0422(9) 0.0460(9) 0.0035(7) -0.0081(7) -0.0007(7)
C23 0.0456(9) 0.0404(9) 0.0345(8) 0.0062(7) 0.0032(7) 0.0040(7)
C9 0.0411(9) 0.0445(9) 0.0372(9) 0.0054(7) -0.0017(7) -0.0029(7)
C16 0.0403(9) 0.0374(9) 0.0440(9) 0.0038(7) 0.0012(7) -0.0030(7)
C21 0.0418(9) 0.0546(10) 0.0501(10) 0.0086(8) 0.0044(8) 0.0047(8)
C6 0.0453(9) 0.0415(9) 0.0399(9) 0.0012(7) -0.0045(7) -0.0081(7)
C7 0.0496(9) 0.0461(9) 0.0390(9) 0.0032(7) -0.0068(7) -0.0018(7)
C27 0.0784(13) 0.0405(10) 0.0451(10) -0.0084(9) 0.0234(9) 0.0001(8)
O3 0.0921(11) 0.0759(9) 0.0641(9) 0.0008(8) 0.0322(8) 0.0040(7)
C29 0.0555(10) 0.0463(10) 0.0508(10) 0.0090(8) 0.0048(8) 0.0003(8)
C18 0.0468(10) 0.0543(11) 0.0704(13) -0.0006(8) 0.0201(9) -0.0068(10)
C17 0.0394(9) 0.0475(10) 0.0582(11) 0.0040(7) 0.0007(8) -0.0045(8)
C4 0.0535(10) 0.0447(10) 0.0573(11) -0.0014(8) -0.0068(9) -0.0052(8)
C20 0.0618(12) 0.0540(11) 0.0468(10) 0.0065(9) -0.0008(9) 0.0046(8)
C1 0.0668(12) 0.0579(11) 0.0406(9) -0.0050(9) -0.0020(9) 0.0042(8)
C28 0.0785(14) 0.0421(10) 0.0531(11) 0.0106(9) 0.0167(10) -0.0024(8)
C14 0.0417(10) 0.0650(12) 0.0790(13) 0.0087(8) -0.0065(9) -0.0132(10)
C11 0.0458(9) 0.0427(9) 0.0593(11) 0.0038(7) 0.0041(8) -0.0080(8)
C19 0.0651(12) 0.0439(10) 0.0515(10) -0.0020(8) 0.0183(9) -0.0034(8)
C25 0.0593(12) 0.0506(11) 0.0696(12) -0.0037(9) 0.0233(10) -0.0149(9)
C26 0.0650(12) 0.0598(12) 0.0744(13) -0.0160(10) 0.0246(10) -0.0136(10)
C2 0.0793(14) 0.0640(13) 0.0540(12) -0.0154(10) 0.0002(10) 0.0130(10)
C12 0.0574(11) 0.0515(11) 0.0953(16) 0.0108(9) 0.0082(11) -0.0084(11)
C3 0.0661(12) 0.0481(11) 0.0714(13) -0.0119(9) -0.0069(10) 0.0096(10)
C13 0.0679(13) 0.0667(13) 0.0807(15) 0.0000(10) 0.0229(11) -0.0093(11)
C22 0.123(2) 0.0746(15) 0.0527(12) -0.0013(13) 0.0153(13) 0.0083(11)
C30 0.1067(17) 0.0560(12) 0.0748(14) -0.0238(11) 0.0348(12) -0.0173(11)

loop_
_atom_type_symbol
_atom_type_description
_atom_type_scat_dispersion_real
_atom_type_scat_dispersion_imag
_atom_type_scat_source
C C 0.0033 0.0016 'International Tables Vol C Tables 4.2.6.8 and 6.1.1.4'
H H 0.0000 0.0000 'International Tables Vol C Tables 4.2.6.8 and 6.1.1.4'
N N 0.0061 0.0033 'International Tables Vol C Tables 4.2.6.8 and 6.1.1.4'
O O 0.0106 0.0060 'International Tables Vol C Tables 4.2.6.8 and 6.1.1.4'

loop_
_geom_angle_atom_site_label_1
_geom_angle_atom_site_label_2
_geom_angle_atom_site_label_3
_geom_angle_site_symmetry_1
_geom_angle_site_symmetry_3
_geom_angle
_geom_angle_publ_flag
N1 O4 C8 . . 108.72(10) ?
C23 N1 O4 . . 108.71(12) ?
O4 C8 C7 . . 105.51(11) ?
O4 C8 C9 . . 101.45(11) ?
C7 C8 C9 . . 113.32(13) ?
O4 C8 C15 . . 102.37(11) ?
C7 C8 C15 . . 119.86(13) ?
C9 C8 C15 . . 111.66(12) ?
C23 C15 C16 . . 111.63(12) ?
C23 C15 C8 . . 99.94(12) ?
C16 C15 C8 . . 115.64(12) ?
C23 C15 H15 . . 109.7 ?
C16 C15 H15 . . 109.7 ?
C8 C15 H15 . . 109.7 ?
C1 C10 C5 . . 120.57(15) ?
C1 C10 C9 . . 119.66(14) ?
C5 C10 C9 . . 119.77(14) ?
C25 C24 C29 . . 117.40(16) ?
C25 C24 C23 . . 120.98(14) ?
C29 C24 C23 . . 121.49(15) ?
C10 C5 C4 . . 117.91(16) ?
C10 C5 C6 . . 119.71(14) ?
C4 C5 C6 . . 122.38(15) ?
N1 C23 C24 . . 121.15(14) ?
N1 C23 C15 . . 113.93(14) ?
C24 C23 C15 . . 124.92(14) ?
O2 C9 C10 . . 122.47(14) ?
O2 C9 C8 . . 120.78(14) ?
C10 C9 C8 . . 116.56(13) ?
C21 C16 C17 . . 117.39(15) ?
C21 C16 C15 . . 121.45(14) ?
C17 C16 C15 . . 121.08(14) ?
C20 C21 C16 . . 121.81(16) ?
C20 C21 H21 . . 119.1 ?
C16 C21 H21 . . 119.1 ?
C5 C6 C7 . . 108.84(13) ?
C5 C6 C11 . . 114.54(13) ?
C7 C6 C11 . . 116.04(13) ?
C5 C6 H6 . . 105.5 ?
C7 C6 H6 . . 105.5 ?
C11 C6 H6 . . 105.5 ?
C8 C7 C6 . . 117.26(12) ?
C8 C7 H7A . . 108.0 ?
C6 C7 H7A . . 108.0 ?
C8 C7 H7B . . 108.0 ?
C6 C7 H7B . . 108.0 ?
H7A C7 H7B . . 107.2 ?
C26 C27 C28 . . 117.49(17) ?
C26 C27 C30 . . 121.20(19) ?
C28 C27 C30 . . 121.27(17) ?
C19 O3 C22 . . 117.91(17) ?
C28 C29 C24 . . 120.93(17) ?
C28 C29 H29 . . 119.5 ?
C24 C29 H29 . . 119.5 ?
C19 C18 C17 . . 120.57(17) ?
C19 C18 H18 . . 119.7 ?
C17 C18 H18 . . 119.7 ?
C18 C17 C16 . . 121.04(16) ?
C18 C17 H17 . . 119.5 ?
C16 C17 H17 . . 119.5 ?
C3 C4 C5 . . 121.00(17) ?
C3 C4 H4 . . 119.5 ?
C5 C4 H4 . . 119.5 ?
C19 C20 C21 . . 119.53(16) ?
C19 C20 H20 . . 120.2 ?
C21 C20 H20 . . 120.2 ?
C2 C1 C10 . . 120.28(17) ?
C2 C1 H1 . . 119.9 ?
C10 C1 H1 . . 119.9 ?
C27 C28 C29 . . 121.60(17) ?
C27 C28 H28 . . 119.2 ?
C29 C28 H28 . . 119.2 ?
C11 C14 H14A . . 109.5 ?
C11 C14 H14B . . 109.5 ?
H14A C14 H14B . . 109.5 ?
C11 C14 H14C . . 109.5 ?
H14A C14 H14C . . 109.5 ?
H14B C14 H14C . . 109.5 ?
C13 C11 C14 . . 109.46(16) ?
C13 C11 C12 . . 108.05(15) ?
C14 C11 C12 . . 108.54(15) ?
C13 C11 C6 . . 109.33(14) ?
C14 C11 C6 . . 112.68(13) ?
C12 C11 C6 . . 108.66(14) ?
C18 C19 C20 . . 119.58(16) ?
C18 C19 O3 . . 115.57(17) ?
C20 C19 O3 . . 124.85(18) ?
C26 C25 C24 . . 120.92(17) ?
C26 C25 H25 . . 119.5 ?
C24 C25 H25 . . 119.5 ?
C27 C26 C25 . . 121.64(19) ?
C27 C26 H26 . . 119.2 ?
C25 C26 H26 . . 119.2 ?
C3 C2 C1 . . 119.70(18) ?
C3 C2 H2 . . 120.1 ?
C1 C2 H2 . . 120.1 ?
C11 C12 H12A . . 109.5 ?
C11 C12 H12B . . 109.5 ?
H12A C12 H12B . . 109.5 ?
C11 C12 H12C . . 109.5 ?
H12A C12 H12C . . 109.5 ?
H12B C12 H12C . . 109.5 ?
C2 C3 C4 . . 120.53(17) ?
C2 C3 H3 . . 119.7 ?
C4 C3 H3 . . 119.7 ?
C11 C13 H13A . . 109.5 ?
C11 C13 H13B . . 109.5 ?
H13A C13 H13B . . 109.5 ?
C11 C13 H13C . . 109.5 ?
H13A C13 H13C . . 109.5 ?
H13B C13 H13C . . 109.5 ?
O3 C22 H22A . . 109.5 ?
O3 C22 H22B . . 109.5 ?
H22A C22 H22B . . 109.5 ?
O3 C22 H22C . . 109.5 ?
H22A C22 H22C . . 109.5 ?
H22B C22 H22C . . 109.5 ?
C27 C30 H30A . . 109.5 ?
C27 C30 H30B . . 109.5 ?
H30A C30 H30B . . 109.5 ?
C27 C30 H30C . . 109.5 ?
H30A C30 H30C . . 109.5 ?
H30B C30 H30C . . 109.5 ?

loop_
_geom_bond_atom_site_label_1
_geom_bond_atom_site_label_2
_geom_bond_site_symmetry_2
_geom_bond_distance
_geom_bond_publ_flag
O4 N1 . 1.4203(16) ?
O4 C8 . 1.4795(17) ?
N1 C23 . 1.282(2) ?
O2 C9 . 1.2157(17) ?
C8 C7 . 1.532(2) ?
C8 C9 . 1.536(2) ?
C8 C15 . 1.539(2) ?
C15 C23 . 1.512(2) ?
C15 C16 . 1.513(2) ?
C15 H15 . 0.9800 ?
C10 C1 . 1.391(2) ?
C10 C5 . 1.393(2) ?
C10 C9 . 1.480(2) ?
C24 C25 . 1.386(2) ?
C24 C29 . 1.388(2) ?
C24 C23 . 1.464(2) ?
C5 C4 . 1.395(2) ?
C5 C6 . 1.505(2) ?
C16 C21 . 1.385(2) ?
C16 C17 . 1.386(2) ?
C21 C20 . 1.385(2) ?
C21 H21 . 0.9300 ?
C6 C7 . 1.534(2) ?
C6 C11 . 1.565(2) ?
C6 H6 . 0.9800 ?
C7 H7A . 0.9700 ?
C7 H7B . 0.9700 ?
C27 C26 . 1.375(3) ?
C27 C28 . 1.378(3) ?
C27 C30 . 1.506(3) ?
O3 C19 . 1.376(2) ?
O3 C22 . 1.416(3) ?
C29 C28 . 1.379(2) ?
C29 H29 . 0.9300 ?
C18 C19 . 1.373(3) ?
C18 C17 . 1.379(2) ?
C18 H18 . 0.9300 ?
C17 H17 . 0.9300 ?
C4 C3 . 1.376(3) ?
C4 H4 . 0.9300 ?
C20 C19 . 1.374(3) ?
C20 H20 . 0.9300 ?
C1 C2 . 1.374(3) ?
C1 H1 . 0.9300 ?
C28 H28 . 0.9300 ?
C14 C11 . 1.527(2) ?
C14 H14A . 0.9600 ?
C14 H14B . 0.9600 ?
C14 H14C . 0.9600 ?
C11 C13 . 1.524(3) ?
C11 C12 . 1.533(2) ?
C25 C26 . 1.381(2) ?
C25 H25 . 0.9300 ?
C26 H26 . 0.9300 ?
C2 C3 . 1.374(3) ?
C2 H2 . 0.9300 ?
C12 H12A . 0.9600 ?
C12 H12B . 0.9600 ?
C12 H12C . 0.9600 ?
C3 H3 . 0.9300 ?
C13 H13A . 0.9600 ?
C13 H13B . 0.9600 ?
C13 H13C . 0.9600 ?
C22 H22A . 0.9600 ?
C22 H22B . 0.9600 ?
C22 H22C . 0.9600 ?
C30 H30A . 0.9600 ?
C30 H30B . 0.9600 ?
C30 H30C . 0.9600 ?

loop_
_geom_hbond_atom_site_label_D
_geom_hbond_atom_site_label_H
_geom_hbond_atom_site_label_A
_geom_hbond_site_symmetry_A
_geom_hbond_distance_DH
_geom_hbond_distance_HA
_geom_hbond_distance_DA
_geom_hbond_angle_DHA
_geom_hbond_publ_flag
C17 H17 O4 1_455 0.9300 2.4400 3.313(2) 156.00 yes
